data_1534852
loop_
_publ_author_name
'Gutzmann, A.'
'Naether, C.'
'Bensch, W.'

_publ_section_title
;
 Synthesis, crystal structure and vibrational properties of K0.38 Ta P S6
 and Rb0.46 Ta P S6: chemical intercalation and deintercalation of the
 ternary Ta P S6 phase
;
_journal_name_full 'Solid State Sciences'
_journal_page_first 1155
_journal_page_last 1162
_journal_volume 6
_journal_year 2004
_chemical_formula_sum 'K0.38 P S6 Ta'
_chemical_name_systematic 'K0.38 (Ta P S6)'
_space_group_IT_number 142
_symmetry_space_group_name_Hall '-I 4bd 2c'
_symmetry_space_group_name_H-M 'I 41/a c d :2'
_cell_angle_alpha 90
_cell_angle_beta 90
_cell_angle_gamma 90
_cell_formula_units_Z 16
_cell_length_a 15.92
_cell_length_b 15.92
_cell_length_c 13.15
_cell_volume 3332.820
_citation_journal_id_ASTM SSSCFJ
_cod_data_source_file Gutzmann_SSSCFJ_2004_1519.cif
_cod_data_source_block K0.38P1S6Ta1
_cod_original_cell_volume 3332.82
_cod_original_formula_sum 'K0.38 P1 S6 Ta1'
_cod_database_code 1534852

loop_
_symmetry_equiv_pos_as_xyz
x,y,z
-y+1/4,x+3/4,z+1/4
-x+1/2,-y,z+1/2
y+1/4,-x+1/4,z+3/4
x,-y,-z+1/2
y+1/4,x+3/4,-z+3/4
-x+1/2,y,-z
-y+1/4,-x+1/4,-z+1/4
-x,-y,-z
y-1/4,-x-3/4,-z-1/4
x-1/2,y,-z-1/2
-y-1/4,x-1/4,-z-3/4
-x,y,z-1/2
-y-1/4,-x-3/4,z-3/4
x-1/2,-y,z
y-1/4,x-1/4,z-1/4
x+1/2,y+1/2,z+1/2
-y+3/4,x+5/4,z+3/4
-x+1,-y+1/2,z+1
y+3/4,-x+3/4,z+5/4
x+1/2,-y+1/2,-z+1
y+3/4,x+5/4,-z+5/4
-x+1,y+1/2,-z+1/2
-y+3/4,-x+3/4,-z+3/4
-x+1/2,-y+1/2,-z+1/2
y+1/4,-x-1/4,-z+1/4
x,y+1/2,-z
-y+1/4,x+1/4,-z-1/4
-x+1/2,y+1/2,z
-y+1/4,-x-1/4,z-1/4
x,-y+1/2,z+1/2
y+1/4,x+1/4,z+1/4

loop_
_atom_site_label
_atom_site_type_symbol
_atom_site_fract_x
_atom_site_fract_y
_atom_site_fract_z
_atom_site_occupancy
_atom_site_U_iso_or_equiv
K1 K+1 0.3175 0.5 0.25 0.38 0.0
S3 S-1 -0.0448 0.2964 -0.004 1 0.0
S1 S-1 -0.0005 -0.467 0.1259 1 0.0
S2 S-1 0.1439 0.3966 0.2688 1 0.0
P1 P+5 0.0696 0.5 0.25 1 0.0
Ta1 Ta+5 0.0698 0.3198 0.125 1 0.0
